data_1549494
loop_
_publ_author_name
'Oberley, Alan J.'
'Kadel, Lava R.'
'Senaratne, Nilmini K.'
'Eichhorn, David M.'

_publ_section_title
;
 Tetraethylammonium (acetonitrile)trichloridopalladate(II)
;
_journal_coeditor_code BT4069
_journal_issue 5
_journal_name_full IUCrData
_journal_page_first x180750
_journal_paper_doi 10.1107/S2414314618007502
_journal_volume 3
_journal_year 2018
_chemical_formula_iupac '(C8 H20 N) [Pd Cl3 (C2 H3 N)]'
_chemical_formula_moiety 'C8 H20 N +, C2 H3 Cl3 N Pd -'
_chemical_formula_sum 'C10 H23 Cl3 N2 Pd'
_chemical_formula_weight 384.05
_chemical_name_systematic
;
Tetraethylammonium (acetonitrile)trichloridopalladate(II)
;
_space_group_crystal_system monoclinic
_space_group_IT_number 14
_space_group_name_Hall '-P 2ybc'
_space_group_name_H-M_alt 'P 1 21/c 1'
_symmetry_space_group_name_Hall '-P 2ybc'
_symmetry_space_group_name_H-M 'P 1 21/c 1'
_atom_sites_solution_hydrogens geom
_atom_sites_solution_primary direct
_audit_creation_method
;
Olex2 1.2
(compiled 2017.03.28 svn.r3405 for OlexSys, GUI svn.r5337)
;
_cell_angle_alpha 90
_cell_angle_beta 102.769(13)
_cell_angle_gamma 90
_cell_formula_units_Z 4
_cell_length_a 7.286(2)
_cell_length_b 17.379(5)
_cell_length_c 12.950(3)
_cell_measurement_reflns_used 8735
_cell_measurement_temperature 150
_cell_measurement_theta_max 26.220
_cell_measurement_theta_min 3.186
_cell_volume 1599.2(7)
_computing_cell_refinement
;
SAINT (Bruker, 2016)
;
_computing_data_collection
;
APEX2 (Bruker, 2016)
;
_computing_data_reduction
;
SAINT (Bruker, 2016)
;
_computing_molecular_graphics
;
<i>OLEX2</i> (Dolomanov <i>et al.</i>,  2009)
;
_computing_publication_material
;
<i>OLEX2</i> (Dolomanov <i>et al.</i>,  2009)
;
_computing_structure_refinement
;
SHELXL (Sheldrick, 2008)
;
_computing_structure_solution
;
SIR2004 (Burla <i>et al.</i>,  2007)
;
_diffrn_ambient_temperature 150
_diffrn_detector_area_resol_mean 5.6
_diffrn_measured_fraction_theta_full 0.997
_diffrn_measured_fraction_theta_max 0.990
_diffrn_measurement_device 'three-circle diffractometer'
_diffrn_measurement_device_type 'Bruker APEXII CCD'
_diffrn_measurement_method '\f and \w scans'
_diffrn_radiation_monochromator graphite
_diffrn_radiation_type MoK\a
_diffrn_radiation_wavelength 0.71073
_diffrn_reflns_av_R_equivalents 0.0542
_diffrn_reflns_limit_h_max 9
_diffrn_reflns_limit_h_min -9
_diffrn_reflns_limit_k_max 22
_diffrn_reflns_limit_k_min -22
_diffrn_reflns_limit_l_max 16
_diffrn_reflns_limit_l_min -16
_diffrn_reflns_number 54175
_diffrn_reflns_theta_full 26.000
_diffrn_reflns_theta_max 27.147
_diffrn_reflns_theta_min 3.704
_diffrn_standards_number 0
_exptl_absorpt_coefficient_mu 1.641
_exptl_absorpt_correction_T_max 0.7455
_exptl_absorpt_correction_T_min 0.5892
_exptl_absorpt_correction_type numerical
_exptl_absorpt_process_details
;
(SADABS; Bruker, 2012)
;
_exptl_crystal_colour 'reddish brown'
_exptl_crystal_density_diffrn 1.595
_exptl_crystal_description irregular
_exptl_crystal_F_000 776
_exptl_crystal_size_max 0.628
_exptl_crystal_size_mid 0.569
_exptl_crystal_size_min 0.312
_refine_diff_density_max 0.909
_refine_diff_density_min -0.613
_refine_ls_extinction_method none
_refine_ls_goodness_of_fit_ref 1.063
_refine_ls_hydrogen_treatment constr
_refine_ls_matrix_type full
_refine_ls_number_parameters 150
_refine_ls_number_reflns 3516
_refine_ls_number_restraints 0
_refine_ls_restrained_S_all 1.063
_refine_ls_R_factor_all 0.0442
_refine_ls_R_factor_gt 0.0330
_refine_ls_shift/su_max 0.001
_refine_ls_shift/su_mean 0.000
_refine_ls_structure_factor_coef Fsqd
_refine_ls_weighting_details 'w=1/[\s^2^(Fo^2^)+(0.0519P)^2^+0.4406P] where P=(Fo^2^+2Fc^2^)/3'
_refine_ls_weighting_scheme calc
_refine_ls_wR_factor_gt 0.0852
_refine_ls_wR_factor_ref 0.0922
_reflns_number_gt 2804
_reflns_number_total 3516
_reflns_threshold_expression 'I > 2\s(I)'
_cod_data_source_file bt4069sup1.cif
_cod_data_source_block I
_cod_original_cell_volume 1599.3(8)
_cod_database_code 1549494
_shelx_space_group_comment
;
The symmetry employed for this shelxl refinement is uniquely defined
by the following loop, which should always be used as a source of
symmetry information in preference to the above space-group names.
They are only intended as comments.
;
_shelxl_version_number .2013

loop_
_space_group_symop_operation_xyz
'x, y, z'
'-x, y+1/2, -z+1/2'
'-x, -y, -z'
'x, -y-1/2, z-1/2'

loop_
_atom_site_type_symbol
_atom_site_label
_atom_site_fract_x
_atom_site_fract_y
_atom_site_fract_z
_atom_site_U_iso_or_equiv
_atom_site_adp_type
_atom_site_calc_flag
_atom_site_occupancy
Pd Pd1 0.25580(3) 0.43656(2) 0.67953(2) 0.03879(10) Uani d 1
Cl Cl1 0.32497(12) 0.30742(5) 0.70147(6) 0.0518(2) Uani d 1
Cl Cl2 0.19617(13) 0.44208(4) 0.84354(7) 0.0518(2) Uani d 1
Cl Cl3 0.19872(15) 0.56612(5) 0.65811(9) 0.0645(3) Uani d 1
N N1 0.2950(4) 0.43234(17) 0.5297(2) 0.0567(8) Uani d 1
C C1 0.2887(7) 0.4325(3) 0.3309(3) 0.0967(19) Uani d 1
H H1A 0.1600 0.4424 0.2911 0.145 Uiso calc 1
H H1B 0.3308 0.3824 0.3100 0.145 Uiso calc 1
H H1C 0.3725 0.4729 0.3154 0.145 Uiso calc 1
C C2 0.2927(5) 0.4320(2) 0.4438(3) 0.0649(10) Uani d 1
N N2 0.2491(3) 0.80441(13) 0.48732(17) 0.0363(5) Uani d 1
C C3 0.5222(5) 0.8575(2) 0.4139(3) 0.0559(8) Uani d 1
H H3A 0.4597 0.8401 0.3428 0.084 Uiso calc 1
H H3B 0.6589 0.8538 0.4223 0.084 Uiso calc 1
H H3C 0.4874 0.9110 0.4235 0.084 Uiso calc 1
C C4 0.4611(4) 0.80727(18) 0.4959(2) 0.0450(7) Uani d 1
H H4A 0.5222 0.8264 0.5672 0.054 Uiso calc 1
H H4B 0.5069 0.7543 0.4894 0.054 Uiso calc 1
C C5 0.0118(4) 0.74911(19) 0.5853(3) 0.0529(8) Uani d 1
H H5A -0.0551 0.7241 0.5200 0.079 Uiso calc 1
H H5B -0.0451 0.7994 0.5920 0.079 Uiso calc 1
H H5C 0.0030 0.7170 0.6462 0.079 Uiso calc 1
C C6 0.2159(4) 0.75965(17) 0.5818(2) 0.0441(7) Uani d 1
H H6A 0.2744 0.7082 0.5818 0.053 Uiso calc 1
H H6B 0.2806 0.7865 0.6472 0.053 Uiso calc 1
C C7 0.2554(5) 0.93366(18) 0.5807(3) 0.0600(9) Uani d 1
H H7A 0.1960 0.9846 0.5739 0.090 Uiso calc 1
H H7B 0.3905 0.9393 0.5844 0.090 Uiso calc 1
H H7C 0.2362 0.9087 0.6454 0.090 Uiso calc 1
C C8 0.1677(4) 0.88483(17) 0.4855(3) 0.0499(8) Uani d 1
H H8A 0.0308 0.8807 0.4815 0.060 Uiso calc 1
H H8B 0.1846 0.9114 0.4206 0.060 Uiso calc 1
C C9 0.1992(5) 0.6812(2) 0.3746(3) 0.0612(9) Uani d 1
H H9A 0.1275 0.6610 0.3070 0.092 Uiso calc 1
H H9B 0.1670 0.6521 0.4330 0.092 Uiso calc 1
H H9C 0.3341 0.6760 0.3774 0.092 Uiso calc 1
C C10 0.1512(5) 0.7654(2) 0.3845(2) 0.0532(8) Uani d 1
H H10A 0.0135 0.7698 0.3775 0.064 Uiso calc 1
H H10B 0.1834 0.7938 0.3247 0.064 Uiso calc 1

loop_
_atom_site_aniso_label
_atom_site_aniso_U_11
_atom_site_aniso_U_22
_atom_site_aniso_U_33
_atom_site_aniso_U_12
_atom_site_aniso_U_13
_atom_site_aniso_U_23
Pd1 0.03429(15) 0.03990(17) 0.04187(15) -0.00227(9) 0.00774(10) -0.00026(9)
Cl1 0.0536(4) 0.0426(4) 0.0575(4) 0.0055(4) 0.0087(3) -0.0088(3)
Cl2 0.0653(5) 0.0451(5) 0.0501(4) 0.0020(4) 0.0238(4) -0.0034(3)
Cl3 0.0693(6) 0.0423(5) 0.0804(6) 0.0015(4) 0.0132(5) 0.0140(4)
N1 0.0544(18) 0.070(2) 0.0474(16) -0.0053(14) 0.0142(13) -0.0013(13)
C1 0.074(3) 0.167(6) 0.054(2) -0.021(3) 0.024(2) 0.003(2)
C2 0.053(2) 0.095(3) 0.048(2) -0.0111(18) 0.0134(16) 0.0024(17)
N2 0.0383(12) 0.0328(13) 0.0364(11) -0.0015(10) 0.0056(9) 0.0030(9)
C3 0.055(2) 0.056(2) 0.0615(19) -0.0063(16) 0.0226(16) -0.0014(16)
C4 0.0394(16) 0.0444(18) 0.0496(16) -0.0019(13) 0.0061(13) -0.0002(13)
C5 0.058(2) 0.048(2) 0.0550(17) -0.0044(15) 0.0195(15) 0.0043(14)
C6 0.0541(18) 0.0394(17) 0.0382(14) -0.0017(14) 0.0085(13) 0.0057(12)
C7 0.069(2) 0.0399(19) 0.077(2) -0.0035(16) 0.030(2) -0.0095(16)
C8 0.0473(17) 0.0362(17) 0.0653(19) 0.0015(14) 0.0107(14) 0.0114(14)
C9 0.059(2) 0.064(2) 0.064(2) -0.0167(18) 0.0215(17) -0.0266(17)
C10 0.0543(19) 0.063(2) 0.0388(15) -0.0153(17) 0.0036(13) -0.0013(14)

loop_
_atom_type_symbol
_atom_type_description
_atom_type_scat_dispersion_real
_atom_type_scat_dispersion_imag
_atom_type_scat_source
C C 0.0033 0.0016 'International Tables Vol C Tables 4.2.6.8 and 6.1.1.4'
H H 0.0000 0.0000 'International Tables Vol C Tables 4.2.6.8 and 6.1.1.4'
Cl Cl 0.1484 0.1585 'International Tables Vol C Tables 4.2.6.8 and 6.1.1.4'
N N 0.0061 0.0033 'International Tables Vol C Tables 4.2.6.8 and 6.1.1.4'
Pd Pd -0.9988 1.0072 'International Tables Vol C Tables 4.2.6.8 and 6.1.1.4'

loop_
_geom_angle_atom_site_label_1
_geom_angle_atom_site_label_2
_geom_angle_atom_site_label_3
_geom_angle
_geom_angle_publ_flag
Cl2 Pd1 Cl1 90.44(3) y
Cl2 Pd1 Cl3 90.26(3) y
N1 Pd1 Cl1 90.55(9) y
N1 Pd1 Cl3 88.84(9) y
Cl3 Pd1 Cl1 177.84(3) y
N1 Pd1 Cl2 177.08(8) y
C2 N1 Pd1 171.1(3) y
H1A C1 H1B 109.5 ?
H1A C1 H1C 109.5 ?
H1B C1 H1C 109.5 ?
C2 C1 H1A 109.5 ?
C2 C1 H1B 109.5 ?
C2 C1 H1C 109.5 ?
N1 C2 C1 179.3(5) ?
C6 N2 C4 107.4(2) ?
C6 N2 C8 110.8(2) ?
C6 N2 C10 110.5(2) ?
C8 N2 C4 111.0(2) ?
C8 N2 C10 106.9(2) ?
C10 N2 C4 110.5(2) ?
H3A C3 H3B 109.5 ?
H3A C3 H3C 109.5 ?
H3B C3 H3C 109.5 ?
C4 C3 H3A 109.5 ?
C4 C3 H3B 109.5 ?
C4 C3 H3C 109.5 ?
N2 C4 H4A 108.6 ?
N2 C4 H4B 108.6 ?
C3 C4 N2 114.7(2) ?
C3 C4 H4A 108.6 ?
C3 C4 H4B 108.6 ?
H4A C4 H4B 107.6 ?
H5A C5 H5B 109.5 ?
H5A C5 H5C 109.5 ?
H5B C5 H5C 109.5 ?
C6 C5 H5A 109.5 ?
C6 C5 H5B 109.5 ?
C6 C5 H5C 109.5 ?
N2 C6 H6A 108.5 ?
N2 C6 H6B 108.5 ?
C5 C6 N2 114.9(2) ?
C5 C6 H6A 108.5 ?
C5 C6 H6B 108.5 ?
H6A C6 H6B 107.5 ?
H7A C7 H7B 109.5 ?
H7A C7 H7C 109.5 ?
H7B C7 H7C 109.5 ?
C8 C7 H7A 109.5 ?
C8 C7 H7B 109.5 ?
C8 C7 H7C 109.5 ?
N2 C8 C7 114.2(3) ?
N2 C8 H8A 108.7 ?
N2 C8 H8B 108.7 ?
C7 C8 H8A 108.7 ?
C7 C8 H8B 108.7 ?
H8A C8 H8B 107.6 ?
H9A C9 H9B 109.5 ?
H9A C9 H9C 109.5 ?
H9B C9 H9C 109.5 ?
C10 C9 H9A 109.5 ?
C10 C9 H9B 109.5 ?
C10 C9 H9C 109.5 ?
N2 C10 H10A 108.4 ?
N2 C10 H10B 108.4 ?
C9 C10 N2 115.6(3) ?
C9 C10 H10A 108.4 ?
C9 C10 H10B 108.4 ?
H10A C10 H10B 107.4 ?

loop_
_geom_bond_atom_site_label_1
_geom_bond_atom_site_label_2
_geom_bond_distance
_geom_bond_publ_flag
Pd1 Cl1 2.3040(11) y
Pd1 Cl2 2.2621(10) y
Pd1 Cl3 2.2953(11) y
Pd1 N1 2.024(3) y
N1 C2 1.108(5) y
C1 H1A 0.9800 ?
C1 H1B 0.9800 ?
C1 H1C 0.9800 ?
C1 C2 1.457(5) ?
N2 C4 1.524(4) ?
N2 C6 1.514(3) ?
N2 C8 1.516(4) ?
N2 C10 1.524(4) ?
C3 H3A 0.9800 ?
C3 H3B 0.9800 ?
C3 H3C 0.9800 ?
C3 C4 1.515(4) ?
C4 H4A 0.9900 ?
C4 H4B 0.9900 ?
C5 H5A 0.9800 ?
C5 H5B 0.9800 ?
C5 H5C 0.9800 ?
C5 C6 1.509(4) ?
C6 H6A 0.9900 ?
C6 H6B 0.9900 ?
C7 H7A 0.9800 ?
C7 H7B 0.9800 ?
C7 H7C 0.9800 ?
C7 C8 1.517(5) ?
C8 H8A 0.9900 ?
C8 H8B 0.9900 ?
C9 H9A 0.9800 ?
C9 H9B 0.9800 ?
C9 H9C 0.9800 ?
C9 C10 1.517(5) ?
C10 H10A 0.9900 ?
C10 H10B 0.9900 ?

loop_
_geom_torsion_atom_site_label_1
_geom_torsion_atom_site_label_2
_geom_torsion_atom_site_label_3
_geom_torsion_atom_site_label_4
_geom_torsion
C4 N2 C6 C5 -178.5(3)
C4 N2 C8 C7 -57.2(3)
C4 N2 C10 C9 64.6(3)
C6 N2 C4 C3 -173.7(3)
C6 N2 C8 C7 61.9(3)
C6 N2 C10 C9 -54.0(3)
C8 N2 C4 C3 -52.5(3)
C8 N2 C6 C5 60.2(3)
C8 N2 C10 C9 -174.6(3)
C10 N2 C4 C3 65.8(3)
C10 N2 C6 C5 -58.0(3)
C10 N2 C8 C7 -177.7(3)

_cod_database_fobs_code 1549494
